data_2229974
loop_
_publ_author_name
'Ju, Zhi-Yu'
'Jiang, Wan-Xiang'
'Yang, Feng-Ling'

_publ_section_title
;
 2-Benzyl-6-benzyloxypyridazin-3(2<i>H</i>)-one
;
_journal_coeditor_code FJ2404
_journal_issue 5
_journal_name_full 'Acta Crystallographica Section E'
_journal_page_first o1042
_journal_paper_doi 10.1107/S1600536811011597
_journal_volume 67
_journal_year 2011
_chemical_formula_iupac 'C18 H16 N2 O2'
_chemical_formula_moiety 'C18 H16 N2 O2'
_chemical_formula_sum 'C18 H16 N2 O2'
_chemical_formula_weight 292.33
_chemical_name_systematic
;
2-Benzyl-6-benzyloxypyridazin-3(2<i>H</i>)-one
;
_space_group_IT_number 15
_symmetry_cell_setting monoclinic
_symmetry_space_group_name_Hall '-C 2yc'
_symmetry_space_group_name_H-M 'C 1 2/c 1'
_atom_sites_solution_hydrogens geom
_atom_sites_solution_primary direct
_atom_sites_solution_secondary difmap
_cell_angle_alpha 90.00
_cell_angle_beta 95.92(2)
_cell_angle_gamma 90.00
_cell_formula_units_Z 8
_cell_length_a 32.741(4)
_cell_length_b 10.9198(14)
_cell_length_c 8.1228(10)
_cell_measurement_reflns_used 4881
_cell_measurement_temperature 113(2)
_cell_measurement_theta_max 28.0
_cell_measurement_theta_min 1.3
_cell_volume 2888.6(6)
_computing_cell_refinement '<i>CrystalClear</i> (Rigaku/MSC, 2009)'
_computing_data_collection '<i>CrystalClear</i> (Rigaku/MSC, 2009)'
_computing_data_reduction '<i>CrystalClear</i> (Rigaku/MSC, 2009)'
_computing_molecular_graphics '<i>CrystalStructure</i> (Rigaku/MSC, 2009)'
_computing_publication_material '<i>CrystalStructure</i> (Rigaku/MSC, 2009)'
_computing_structure_refinement '<i>SHELXL97</i> (Sheldrick, 2008)'
_computing_structure_solution '<i>SHELXS97</i> (Sheldrick, 2008)'
_diffrn_ambient_temperature 113(2)
_diffrn_detector_area_resol_mean 14.63
_diffrn_measured_fraction_theta_full 0.998
_diffrn_measured_fraction_theta_max 0.998
_diffrn_measurement_device_type 'Rigaku Saturn CCD area-detector'
_diffrn_measurement_method '\w and \f scans'
_diffrn_radiation_monochromator multilayer
_diffrn_radiation_source 'rotating anode'
_diffrn_radiation_type MoK\a
_diffrn_radiation_wavelength 0.71073
_diffrn_reflns_av_R_equivalents 0.0631
_diffrn_reflns_av_sigmaI/netI 0.0648
_diffrn_reflns_limit_h_max 41
_diffrn_reflns_limit_h_min -43
_diffrn_reflns_limit_k_max 14
_diffrn_reflns_limit_k_min -14
_diffrn_reflns_limit_l_max 10
_diffrn_reflns_limit_l_min -10
_diffrn_reflns_number 18031
_diffrn_reflns_theta_full 27.90
_diffrn_reflns_theta_max 27.90
_diffrn_reflns_theta_min 1.25
_diffrn_standards_decay_% 0
_diffrn_standards_interval_count 0
_diffrn_standards_interval_time 0
_diffrn_standards_number 0
_exptl_absorpt_coefficient_mu 0.089
_exptl_absorpt_correction_T_max 0.9894
_exptl_absorpt_correction_T_min 0.9824
_exptl_absorpt_correction_type multi-scan
_exptl_absorpt_process_details CrystalClear
_exptl_crystal_colour Colorless
_exptl_crystal_density_diffrn 1.344
_exptl_crystal_density_method 'not measured'
_exptl_crystal_description Prism
_exptl_crystal_F_000 1232
_exptl_crystal_size_max 0.20
_exptl_crystal_size_mid 0.18
_exptl_crystal_size_min 0.12
_refine_diff_density_max 0.225
_refine_diff_density_min -0.230
_refine_ls_extinction_method none
_refine_ls_goodness_of_fit_ref 0.951
_refine_ls_hydrogen_treatment constr
_refine_ls_matrix_type full
_refine_ls_number_parameters 199
_refine_ls_number_reflns 3448
_refine_ls_number_restraints 0
_refine_ls_restrained_S_all 0.951
_refine_ls_R_factor_all 0.0697
_refine_ls_R_factor_gt 0.0468
_refine_ls_shift/su_max 0.000
_refine_ls_shift/su_mean 0.000
_refine_ls_structure_factor_coef Fsqd
_refine_ls_weighting_details 'calc w=1/[\s^2^(Fo^2^)+(0.0548P)^2^+0.0000P] where P=(Fo^2^+2Fc^2^)/3'
_refine_ls_weighting_scheme calc
_refine_ls_wR_factor_gt 0.1011
_refine_ls_wR_factor_ref 0.1161
_reflns_number_gt 2142
_reflns_number_total 3448
_reflns_threshold_expression >2sigma(I)
_cod_data_source_file fj2404.cif
_cod_data_source_block I
_cod_original_sg_symbol_H-M 'C 2/c'
_cod_database_code 2229974
_cod_database_fobs_code 2229974

loop_
_symmetry_equiv_pos_as_xyz
'x, y, z'
'-x, y, -z+1/2'
'x+1/2, y+1/2, z'
'-x+1/2, y+1/2, -z+1/2'
'-x, -y, -z'
'x, -y, z-1/2'
'-x+1/2, -y+1/2, -z'
'x+1/2, -y+1/2, z-1/2'

loop_
_atom_site_type_symbol
_atom_site_label
_atom_site_fract_x
_atom_site_fract_y
_atom_site_fract_z
_atom_site_U_iso_or_equiv
_atom_site_adp_type
_atom_site_calc_flag
_atom_site_refinement_flags
_atom_site_occupancy
_atom_site_disorder_assembly
_atom_site_disorder_group
O O1 0.20711(3) 0.14159(10) 0.06099(12) 0.0315(3) Uani d . 1 . .
O O2 0.20245(3) 0.38939(9) 0.62925(12) 0.0282(3) Uani d . 1 . .
N N1 0.18498(4) 0.16470(11) 0.31678(14) 0.0221(3) Uani d . 1 . .
N N2 0.18241(4) 0.22441(11) 0.46481(14) 0.0229(3) Uani d . 1 . .
C C1 0.20713(5) 0.20250(14) 0.19094(18) 0.0241(3) Uani d . 1 . .
C C2 0.22975(5) 0.31536(14) 0.22369(18) 0.0257(4) Uani d . 1 . .
H H2 0.2460 0.3470 0.1432 0.031 Uiso calc R 1 . .
C C3 0.22792(5) 0.37578(14) 0.36727(18) 0.0253(4) Uani d . 1 . .
H H3 0.2427 0.4499 0.3894 0.030 Uiso calc R 1 . .
C C4 0.20319(5) 0.32523(14) 0.48542(17) 0.0231(3) Uani d . 1 . .
C C5 0.15786(4) 0.05874(13) 0.29089(17) 0.0232(3) Uani d . 1 . .
H H5A 0.1559 0.0173 0.3982 0.028 Uiso calc R 1 . .
H H5B 0.1698 0.0000 0.2164 0.028 Uiso calc R 1 . .
C C6 0.11536(5) 0.09390(13) 0.21683(17) 0.0222(3) Uani d . 1 . .
C C7 0.09415(5) 0.01638(14) 0.10195(17) 0.0257(4) Uani d . 1 . .
H H7 0.1068 -0.0570 0.0701 0.031 Uiso calc R 1 . .
C C8 0.05468(5) 0.04490(15) 0.03337(18) 0.0298(4) Uani d . 1 . .
H H8 0.0406 -0.0082 -0.0461 0.036 Uiso calc R 1 . .
C C9 0.03585(5) 0.15088(15) 0.08102(19) 0.0304(4) Uani d . 1 . .
H H9 0.0088 0.1706 0.0347 0.036 Uiso calc R 1 . .
C C10 0.05657(5) 0.22800(14) 0.19643(19) 0.0289(4) Uani d . 1 . .
H H10 0.0436 0.3004 0.2299 0.035 Uiso calc R 1 . .
C C11 0.09614(5) 0.20016(14) 0.26341(18) 0.0261(4) Uani d . 1 . .
H H11 0.1102 0.2540 0.3417 0.031 Uiso calc R 1 . .
C C12 0.17631(5) 0.34314(15) 0.74918(18) 0.0281(4) Uani d . 1 . .
H H12A 0.1835 0.3852 0.8562 0.034 Uiso calc R 1 . .
H H12B 0.1818 0.2546 0.7665 0.034 Uiso calc R 1 . .
C C13 0.13136(5) 0.36113(13) 0.69709(17) 0.0246(4) Uani d . 1 . .
C C14 0.10296(5) 0.28071(14) 0.75401(18) 0.0274(4) Uani d . 1 . .
H H14 0.1122 0.2156 0.8260 0.033 Uiso calc R 1 . .
C C15 0.06137(5) 0.29469(14) 0.70671(19) 0.0301(4) Uani d . 1 . .
H H15 0.0422 0.2389 0.7454 0.036 Uiso calc R 1 . .
C C16 0.04764(5) 0.39007(14) 0.60290(19) 0.0317(4) Uani d . 1 . .
H H16 0.0191 0.3996 0.5698 0.038 Uiso calc R 1 . .
C C17 0.07560(5) 0.47139(15) 0.54761(19) 0.0317(4) Uani d . 1 . .
H H17 0.0663 0.5371 0.4768 0.038 Uiso calc R 1 . .
C C18 0.11706(5) 0.45739(14) 0.59503(18) 0.0293(4) Uani d . 1 . .
H H18 0.1360 0.5142 0.5575 0.035 Uiso calc R 1 . .

loop_
_atom_site_aniso_label
_atom_site_aniso_U_11
_atom_site_aniso_U_22
_atom_site_aniso_U_33
_atom_site_aniso_U_12
_atom_site_aniso_U_13
_atom_site_aniso_U_23
O1 0.0356(7) 0.0367(7) 0.0229(6) -0.0022(5) 0.0066(5) -0.0036(5)
O2 0.0292(6) 0.0304(6) 0.0252(6) -0.0038(5) 0.0037(5) -0.0070(5)
N1 0.0246(7) 0.0239(7) 0.0177(6) -0.0016(5) 0.0020(5) -0.0007(5)
N2 0.0239(7) 0.0255(7) 0.0191(6) 0.0017(5) 0.0009(5) -0.0020(5)
C1 0.0244(8) 0.0282(9) 0.0194(7) 0.0034(6) 0.0016(6) 0.0022(6)
C2 0.0243(8) 0.0280(9) 0.0247(8) -0.0005(7) 0.0026(6) 0.0038(7)
C3 0.0223(8) 0.0243(8) 0.0288(8) -0.0007(6) 0.0003(7) 0.0015(7)
C4 0.0221(8) 0.0253(8) 0.0213(8) 0.0022(6) -0.0008(6) -0.0018(6)
C5 0.0266(8) 0.0211(8) 0.0220(7) -0.0021(6) 0.0029(6) -0.0001(6)
C6 0.0248(8) 0.0228(8) 0.0193(7) -0.0019(6) 0.0032(6) 0.0028(6)
C7 0.0300(9) 0.0251(8) 0.0225(8) -0.0044(7) 0.0059(7) -0.0006(6)
C8 0.0301(9) 0.0333(9) 0.0256(8) -0.0082(7) 0.0006(7) -0.0015(7)
C9 0.0274(9) 0.0332(9) 0.0298(9) -0.0029(7) -0.0008(7) 0.0063(7)
C10 0.0304(9) 0.0259(9) 0.0304(9) 0.0019(7) 0.0028(7) 0.0021(7)
C11 0.0283(8) 0.0245(8) 0.0247(8) -0.0005(7) -0.0011(6) -0.0018(7)
C12 0.0322(9) 0.0329(9) 0.0194(8) -0.0013(7) 0.0034(7) -0.0020(7)
C13 0.0336(9) 0.0216(8) 0.0190(7) 0.0002(7) 0.0047(6) -0.0041(6)
C14 0.0357(9) 0.0240(8) 0.0222(8) 0.0001(7) 0.0023(7) 0.0001(6)
C15 0.0327(9) 0.0292(9) 0.0289(8) -0.0041(7) 0.0057(7) -0.0016(7)
C16 0.0314(9) 0.0340(10) 0.0294(9) 0.0024(7) 0.0020(7) -0.0030(7)
C17 0.0385(10) 0.0275(9) 0.0293(9) 0.0056(7) 0.0036(7) 0.0030(7)
C18 0.0345(9) 0.0259(9) 0.0283(8) -0.0012(7) 0.0071(7) 0.0034(7)

loop_
_atom_type_symbol
_atom_type_description
_atom_type_scat_dispersion_real
_atom_type_scat_dispersion_imag
_atom_type_scat_source
C C 0.0033 0.0016 'International Tables Vol C Tables 4.2.6.8 and 6.1.1.4'
H H 0.0000 0.0000 'International Tables Vol C Tables 4.2.6.8 and 6.1.1.4'
N N 0.0061 0.0033 'International Tables Vol C Tables 4.2.6.8 and 6.1.1.4'
O O 0.0106 0.0060 'International Tables Vol C Tables 4.2.6.8 and 6.1.1.4'

loop_
_geom_angle_atom_site_label_1
_geom_angle_atom_site_label_2
_geom_angle_atom_site_label_3
_geom_angle_site_symmetry_1
_geom_angle_site_symmetry_3
_geom_angle
_geom_angle_publ_flag
C4 O2 C12 . . 117.36(12) ?
C1 N1 N2 . . 126.19(12) ?
C1 N1 C5 . . 119.33(12) ?
N2 N1 C5 . . 114.18(11) ?
C4 N2 N1 . . 115.86(12) ?
O1 C1 N1 . . 120.95(14) ?
O1 C1 C2 . . 124.38(14) ?
N1 C1 C2 . . 114.67(13) ?
C3 C2 C1 . . 120.56(14) ?
C3 C2 H2 . . 119.7 ?
C1 C2 H2 . . 119.7 ?
C2 C3 C4 . . 118.12(14) ?
C2 C3 H3 . . 120.9 ?
C4 C3 H3 . . 120.9 ?
N2 C4 O2 . . 119.42(13) ?
N2 C4 C3 . . 124.59(13) ?
O2 C4 C3 . . 115.98(13) ?
N1 C5 C6 . . 112.22(12) ?
N1 C5 H5A . . 109.2 ?
C6 C5 H5A . . 109.2 ?
N1 C5 H5B . . 109.2 ?
C6 C5 H5B . . 109.2 ?
H5A C5 H5B . . 107.9 ?
C11 C6 C7 . . 118.77(14) ?
C11 C6 C5 . . 121.93(14) ?
C7 C6 C5 . . 119.28(14) ?
C8 C7 C6 . . 120.80(15) ?
C8 C7 H7 . . 119.6 ?
C6 C7 H7 . . 119.6 ?
C9 C8 C7 . . 119.86(15) ?
C9 C8 H8 . . 120.1 ?
C7 C8 H8 . . 120.1 ?
C10 C9 C8 . . 119.75(15) ?
C10 C9 H9 . . 120.1 ?
C8 C9 H9 . . 120.1 ?
C9 C10 C11 . . 120.34(15) ?
C9 C10 H10 . . 119.8 ?
C11 C10 H10 . . 119.8 ?
C10 C11 C6 . . 120.47(15) ?
C10 C11 H11 . . 119.8 ?
C6 C11 H11 . . 119.8 ?
O2 C12 C13 . . 113.20(12) ?
O2 C12 H12A . . 108.9 ?
C13 C12 H12A . . 108.9 ?
O2 C12 H12B . . 108.9 ?
C13 C12 H12B . . 108.9 ?
H12A C12 H12B . . 107.8 ?
C18 C13 C14 . . 118.68(15) ?
C18 C13 C12 . . 121.80(14) ?
C14 C13 C12 . . 119.51(14) ?
C15 C14 C13 . . 120.64(15) ?
C15 C14 H14 . . 119.7 ?
C13 C14 H14 . . 119.7 ?
C14 C15 C16 . . 119.97(16) ?
C14 C15 H15 . . 120.0 ?
C16 C15 H15 . . 120.0 ?
C17 C16 C15 . . 119.76(16) ?
C17 C16 H16 . . 120.1 ?
C15 C16 H16 . . 120.1 ?
C18 C17 C16 . . 120.19(15) ?
C18 C17 H17 . . 119.9 ?
C16 C17 H17 . . 119.9 ?
C17 C18 C13 . . 120.74(15) ?
C17 C18 H18 . . 119.6 ?
C13 C18 H18 . . 119.6 ?

loop_
_geom_bond_atom_site_label_1
_geom_bond_atom_site_label_2
_geom_bond_site_symmetry_2
_geom_bond_distance
_geom_bond_publ_flag
O1 C1 . 1.2476(17) ?
O2 C4 . 1.3647(17) ?
O2 C12 . 1.4522(18) ?
N1 C1 . 1.3763(19) ?
N1 N2 . 1.3780(15) ?
N1 C5 . 1.4605(18) ?
N2 C4 . 1.2959(18) ?
C1 C2 . 1.448(2) ?
C2 C3 . 1.347(2) ?
C2 H2 . 0.9500 ?
C3 C4 . 1.429(2) ?
C3 H3 . 0.9500 ?
C5 C6 . 1.507(2) ?
C5 H5A . 0.9900 ?
C5 H5B . 0.9900 ?
C6 C11 . 1.391(2) ?
C6 C7 . 1.392(2) ?
C7 C8 . 1.389(2) ?
C7 H7 . 0.9500 ?
C8 C9 . 1.385(2) ?
C8 H8 . 0.9500 ?
C9 C10 . 1.385(2) ?
C9 H9 . 0.9500 ?
C10 C11 . 1.386(2) ?
C10 H10 . 0.9500 ?
C11 H11 . 0.9500 ?
C12 C13 . 1.502(2) ?
C12 H12A . 0.9900 ?
C12 H12B . 0.9900 ?
C13 C18 . 1.390(2) ?
C13 C14 . 1.392(2) ?
C14 C15 . 1.385(2) ?
C14 H14 . 0.9500 ?
C15 C16 . 1.385(2) ?
C15 H15 . 0.9500 ?
C16 C17 . 1.383(2) ?
C16 H16 . 0.9500 ?
C17 C18 . 1.381(2) ?
C17 H17 . 0.9500 ?
C18 H18 . 0.9500 ?

loop_
_geom_hbond_atom_site_label_D
_geom_hbond_atom_site_label_H
_geom_hbond_atom_site_label_A
_geom_hbond_site_symmetry_A
_geom_hbond_distance_DH
_geom_hbond_distance_HA
_geom_hbond_distance_DA
_geom_hbond_angle_DHA
C2 H2 O1 7_555 0.95 2.38 3.2906(19) 161(19)
C11 H11 N2 . 0.95 2.49 3.126(2) 124
C11 H11 Cg3 . 0.95 2.98 3.7103(17) 135
C17 H17 Cg3 6_565 0.95 2.98 3.6991(17) 133

loop_
_geom_torsion_atom_site_label_1
_geom_torsion_atom_site_label_2
_geom_torsion_atom_site_label_3
_geom_torsion_atom_site_label_4
_geom_torsion_site_symmetry_1
_geom_torsion_site_symmetry_2
_geom_torsion_site_symmetry_3
_geom_torsion_site_symmetry_4
_geom_torsion
_geom_torsion_publ_flag
C1 N1 N2 C4 . . . . -0.3(2) ?
C5 N1 N2 C4 . . . . -173.91(12) ?
N2 N1 C1 O1 . . . . -179.53(13) ?
C5 N1 C1 O1 . . . . -6.3(2) ?
N2 N1 C1 C2 . . . . 0.8(2) ?
C5 N1 C1 C2 . . . . 174.04(12) ?
O1 C1 C2 C3 . . . . 179.70(14) ?
N1 C1 C2 C3 . . . . -0.6(2) ?
C1 C2 C3 C4 . . . . 0.1(2) ?
N1 N2 C4 O2 . . . . -179.59(11) ?
N1 N2 C4 C3 . . . . -0.3(2) ?
C12 O2 C4 N2 . . . . -3.1(2) ?
C12 O2 C4 C3 . . . . 177.58(12) ?
C2 C3 C4 N2 . . . . 0.4(2) ?
C2 C3 C4 O2 . . . . 179.72(13) ?
C1 N1 C5 C6 . . . . -88.39(16) ?
N2 N1 C5 C6 . . . . 85.65(14) ?
N1 C5 C6 C11 . . . . -38.55(18) ?
N1 C5 C6 C7 . . . . 143.33(13) ?
C11 C6 C7 C8 . . . . 0.7(2) ?
C5 C6 C7 C8 . . . . 178.90(13) ?
C6 C7 C8 C9 . . . . -0.9(2) ?
C7 C8 C9 C10 . . . . 0.2(2) ?
C8 C9 C10 C11 . . . . 0.5(2) ?
C9 C10 C11 C6 . . . . -0.6(2) ?
C7 C6 C11 C10 . . . . 0.0(2) ?
C5 C6 C11 C10 . . . . -178.11(14) ?
C4 O2 C12 C13 . . . . -72.05(17) ?
O2 C12 C13 C18 . . . . -28.7(2) ?
O2 C12 C13 C14 . . . . 152.30(13) ?
C18 C13 C14 C15 . . . . 1.5(2) ?
C12 C13 C14 C15 . . . . -179.46(14) ?
C13 C14 C15 C16 . . . . -0.6(2) ?
C14 C15 C16 C17 . . . . -0.3(2) ?
C15 C16 C17 C18 . . . . 0.3(2) ?
C16 C17 C18 C13 . . . . 0.7(2) ?
C14 C13 C18 C17 . . . . -1.6(2) ?
C12 C13 C18 C17 . . . . 179.41(14) ?

loop_
_cod_related_entry_id
_cod_related_entry_database
_cod_related_entry_code
1 ChemSpider 1166199
